data_7013987
loop_
_publ_author_name
'Solntsev, Pavlo V.'
'Sieler, Joachim'
'Chernega, Alexander N.'
'Howard, Judith A. K.'
'Gelbrich, Thomas'
'Domasevitch, Konstantin V.'

_publ_section_title
;
 Self-assembly sodalite-like framework.
;
_journal_issue 5
_journal_name_full 'Dalton transactions (Cambridge, England : 2003)'
_journal_page_first 695
_journal_page_last 696
_journal_paper_doi 10.1039/b316981b
_journal_year 2004
_chemical_formula_sum 'C32 H40 Cl2 Cu N8 O8'
_chemical_formula_weight 799.16
_chemical_name_common
;
Copper(ii) Perchlorate 1:2 Complex with 2,2,7,7-tetramethyl-
1,2,3,6,7,8-hexahydro-cinnolino(5,4,3-cde)cinnoline
;
_chemical_name_systematic
;
Copper(II) Perchlorate 1:2 Complex with
2,2,7,7-tetramethyl-1,2,3,6,7,8-hexahydro-cinnolino[5,4,3-cde]cinnoline
;
_space_group_IT_number 85
_symmetry_cell_setting tetragonal
_symmetry_space_group_name_Hall '-P 4a'
_symmetry_space_group_name_H-M 'P 4/n :2'
_atom_sites_solution_hydrogens geom
_atom_sites_solution_primary direct
_atom_sites_solution_secondary difmap
_audit_creation_method SHELXL
_cell_angle_alpha 90.00
_cell_angle_beta 90.00
_cell_angle_gamma 90.00
_cell_formula_units_Z 2
_cell_length_a 12.2179(11)
_cell_length_b 12.2179(11)
_cell_length_c 11.7783(14)
_cell_measurement_temperature 223(2)
_cell_volume 1758.2(3)
_computing_structure_refinement 'SHELXL-93 (Sheldrick, 1993)'
_computing_structure_solution 'SHELXS-86 (Sheldrick, 1990)'
_diffrn_ambient_temperature 223(2)
_diffrn_measurement_device 'Siemens SMART CCD'
_diffrn_measurement_method 'omega scans'
_diffrn_radiation_monochromator graphite
_diffrn_radiation_source 'fine-focus sealed tube'
_diffrn_radiation_type MoK\a
_diffrn_radiation_wavelength 0.71073
_diffrn_reflns_av_R_equivalents 0.0286
_diffrn_reflns_av_sigmaI/netI 0.0292
_diffrn_reflns_limit_h_max 11
_diffrn_reflns_limit_h_min -16
_diffrn_reflns_limit_k_max 12
_diffrn_reflns_limit_k_min -14
_diffrn_reflns_limit_l_max 8
_diffrn_reflns_limit_l_min -15
_diffrn_reflns_number 6056
_diffrn_reflns_theta_max 28.99
_diffrn_reflns_theta_min 2.36
_exptl_absorpt_coefficient_mu 0.836
_exptl_absorpt_correction_T_max 0.94267
_exptl_absorpt_correction_T_min 0.82368
_exptl_absorpt_correction_type integration
_exptl_crystal_colour light-browm
_exptl_crystal_density_diffrn 1.510
_exptl_crystal_description plate
_exptl_crystal_F_000 830
_exptl_crystal_size_max 0.30
_exptl_crystal_size_mid 0.25
_exptl_crystal_size_min 0.05
_refine_diff_density_max 0.777
_refine_diff_density_min -0.553
_refine_diff_density_rms 0.074
_refine_ls_extinction_method none
_refine_ls_goodness_of_fit_all 1.078
_refine_ls_goodness_of_fit_obs 1.121
_refine_ls_matrix_type full
_refine_ls_number_parameters 120
_refine_ls_number_reflns 2127
_refine_ls_number_restraints 0
_refine_ls_restrained_S_all 1.076
_refine_ls_restrained_S_obs 1.121
_refine_ls_R_factor_all 0.0608
_refine_ls_R_factor_obs 0.0494
_refine_ls_shift/esd_max 0.001
_refine_ls_shift/esd_mean 0.000
_refine_ls_structure_factor_coef Fsqd
_refine_ls_weighting_details 'w=1/[\s^2^(Fo^2^)+(0.0544P)^2^+2.2805P] where P=(Fo^2^+2Fc^2^)/3'
_refine_ls_weighting_scheme calc
_refine_ls_wR_factor_all 0.1234
_refine_ls_wR_factor_obs 0.1181
_reflns_number_observed 1857
_reflns_number_total 2198
_reflns_observed_criterion >2sigma(I)
_cod_data_source_file b316981b.txt
_cod_data_source_block c1570
_cod_depositor_comments
;
The following automatic conversions were performed:
'_symmetry_cell_setting' value 'Tetragonal' changed to 'tetragonal'
according to '/home/saulius/struct/CIF-dictionaries/cif_core.dic'
dictionary named 'cif_core.dic' version 2.4.1 from 2010-06-29.

Automatic conversion script
Id: cif_fix_enum 1527 2010-12-29 10:47:43Z saulius 

The following automatic conversions were performed:

'_refine_ls_weighting_scheme' value 'calc
w=1/[\s^2^(Fo^2^)+(0.0544P)^2^+2.2805P] where P=(Fo^2^+2Fc^2^)/3' was
changed to 'calc'. New tag '_refine_ls_weighting_details' was
created. The value of the new tag was set to
'w=1/[\s^2^(Fo^2^)+(0.0544P)^2^+2.2805P] where P=(Fo^2^+2Fc^2^)/3'.

Automatic conversion script
Id: cif_fix_values 3143 2015-03-26 13:38:13Z robertas 
;
_cod_original_sg_symbol_H-M P4/n
_cod_database_code 7013987

loop_
_symmetry_equiv_pos_as_xyz
'x, y, z'
'-x+1/2, -y+1/2, z'
'-y+1/2, x, z'
'y, -x+1/2, z'
'-x, -y, -z'
'x-1/2, y-1/2, -z'
'y-1/2, -x, -z'
'-y, x-1/2, -z'

loop_
_atom_site_aniso_label
_atom_site_aniso_U_11
_atom_site_aniso_U_22
_atom_site_aniso_U_33
_atom_site_aniso_U_23
_atom_site_aniso_U_13
_atom_site_aniso_U_12
Cu1 0.0123(2) 0.0123(2) 0.0293(3) 0.000 0.000 0.000
Cl1 0.0367(5) 0.0367(5) 0.0465(8) 0.000 0.000 0.000
Cl2 0.0450(6) 0.0450(6) 0.0826(14) 0.000 0.000 0.000
O1 0.080(2) 0.0406(14) 0.071(2) -0.0075(13) 0.005(2) 0.0172(14)
O2 0.066(2) 0.066(2) 0.091(5) 0.000 0.000 0.000
O3 0.238(9) 0.099(5) 0.144(6) 0.039(4) 0.040(7) -0.040(6)
N1 0.0171(9) 0.0164(9) 0.0286(10) 0.0018(8) -0.0026(8) -0.0014(7)
N2 0.0212(10) 0.0195(10) 0.0292(11) 0.0006(8) 0.0005(8) -0.0029(8)
C1 0.0189(11) 0.0177(11) 0.0279(12) 0.0033(9) -0.0031(9) -0.0034(9)
C2 0.0187(11) 0.0195(11) 0.0263(11) 0.0023(9) -0.0025(9) -0.0031(9)
C3 0.0212(11) 0.0205(11) 0.0280(12) 0.0014(9) 0.0000(9) -0.0027(9)
C4 0.0263(13) 0.0333(14) 0.0295(12) -0.0029(11) 0.0039(11) -0.0081(11)
C5 0.0318(14) 0.0345(14) 0.0239(12) -0.0014(11) -0.0002(11) -0.0076(11)
C6 0.0275(13) 0.0276(13) 0.0290(12) -0.0033(11) -0.0011(11) -0.0062(10)
C7 0.048(2) 0.056(2) 0.0307(14) -0.0119(14) 0.0078(14) -0.012(2)
C8 0.046(2) 0.046(2) 0.040(2) 0.0132(14) -0.0055(14) -0.0048(15)

loop_
_atom_site_label
_atom_site_type_symbol
_atom_site_fract_x
_atom_site_fract_y
_atom_site_fract_z
_atom_site_U_iso_or_equiv
_atom_site_thermal_displace_type
_atom_site_occupancy
_atom_site_calc_flag
_atom_site_refinement_flags
_atom_site_disorder_group
Cu1 Cu 0.2500 0.2500 0.07485(5) 0.0180(2) Uani 1 d S .
Cl1 Cl 0.7500 0.2500 0.0000 0.0399(3) Uani 1 d S .
Cl2 Cl 0.2500 0.2500 0.4786(2) 0.0576(5) Uani 1 d S .
O1 O 0.7954(3) 0.1656(2) -0.0700(2) 0.0637(8) Uani 1 d . .
O2 O 0.2500 0.2500 0.3551(6) 0.074(2) Uani 1 d S .
O3 O 0.2165(9) 0.1466(6) 0.5144(7) 0.160(3) Uani 0.75 d P .
N1 N 0.1494(2) 0.1239(2) 0.0521(2) 0.0207(4) Uani 1 d . .
N2 N 0.1793(2) 0.0818(2) -0.0520(2) 0.0233(4) Uani 1 d . .
C1 C 0.0571(2) 0.0985(2) 0.1039(2) 0.0215(5) Uani 1 d . .
C2 C -0.0143(2) 0.0215(2) 0.0520(2) 0.0215(5) Uani 1 d . .
C3 C -0.1144(2) -0.0119(2) 0.1030(2) 0.0232(5) Uani 1 d . .
C4 C -0.1473(2) 0.0345(2) 0.2159(2) 0.0297(6) Uani 1 d . .
H4A H -0.1964(2) 0.0946(2) 0.2032(2) 0.080 Uiso 1 d R .
H4B H -0.1862(2) -0.0206(2) 0.2577(2) 0.080 Uiso 1 d R .
C5 C -0.0480(2) 0.0741(2) 0.2862(2) 0.0301(6) Uani 1 d . .
C6 C 0.0243(2) 0.1507(2) 0.2133(2) 0.0280(5) Uani 1 d . .
H6A H -0.0156(2) 0.2167(2) 0.1973(2) 0.080 Uiso 1 d R .
H6B H 0.0890(2) 0.1703(2) 0.2549(2) 0.080 Uiso 1 d R .
C7 C -0.0918(3) 0.1397(3) 0.3875(3) 0.0451(8) Uani 1 d . .
H7A H -0.1332(3) 0.0923(3) 0.4364(3) 0.080 Uiso 1 d R .
H7B H -0.1381(3) 0.1976(3) 0.3606(3) 0.080 Uiso 1 d R .
H7C H -0.0325(3) 0.1715(3) 0.4296(3) 0.080 Uiso 1 d R .
C8 C 0.0196(3) -0.0235(3) 0.3275(3) 0.0440(8) Uani 1 d . .
H8A H -0.0160(3) -0.0590(3) 0.3902(3) 0.080 Uiso 1 d R .
H8B H 0.0914(3) 0.0000(3) 0.3500(3) 0.080 Uiso 1 d R .
H8C H 0.0272(3) -0.0741(3) 0.2655(3) 0.080 Uiso 1 d R .

loop_
_atom_type_symbol
_atom_type_description
_atom_type_scat_dispersion_real
_atom_type_scat_dispersion_imag
_atom_type_scat_source
C C 0.0033 0.0016 'International Tables Vol C Tables 4.2.6.8 and 6.1.1.4'
H H 0.0000 0.0000 'International Tables Vol C Tables 4.2.6.8 and 6.1.1.4'
N N 0.0061 0.0033 'International Tables Vol C Tables 4.2.6.8 and 6.1.1.4'
O O 0.0106 0.0060 'International Tables Vol C Tables 4.2.6.8 and 6.1.1.4'
Cl Cl 0.1484 0.1585 'International Tables Vol C Tables 4.2.6.8 and 6.1.1.4'
Cu Cu 0.3201 1.2651 'International Tables Vol C Tables 4.2.6.8 and 6.1.1.4'

loop_
_geom_angle_atom_site_label_1
_geom_angle_atom_site_label_2
_geom_angle_atom_site_label_3
_geom_angle
_geom_angle_site_symmetry_1
_geom_angle_site_symmetry_3
_geom_angle_publ_flag
N1 Cu1 N1 164.50(12) . 2 ?
N1 Cu1 N1 88.96(2) . 3 ?
N1 Cu1 N1 88.96(2) 2 3 ?
N1 Cu1 N1 88.96(2) . 4 ?
N1 Cu1 N1 88.96(2) 2 4 ?
N1 Cu1 N1 164.50(12) 3 4 ?
O1 Cl1 O1 109.7(2) 8_655 7_665 ?
O1 Cl1 O1 109.37(12) 8_655 . ?
O1 Cl1 O1 109.37(12) 7_665 . ?
O1 Cl1 O1 109.37(12) 8_655 2_655 ?
O1 Cl1 O1 109.37(12) 7_665 2_655 ?
O1 Cl1 O1 109.7(2) . 2_655 ?
O3 Cl2 O3 84.8(2) 3 . ?
O3 Cl2 O3 84.8(2) 3 2 ?
O3 Cl2 O3 144.8(7) . 2 ?
O3 Cl2 O3 144.8(7) 3 4 ?
O3 Cl2 O3 84.8(2) . 4 ?
O3 Cl2 O3 84.8(2) 2 4 ?
O3 Cl2 O2 107.6(4) 3 . ?
O3 Cl2 O2 107.6(4) . . ?
O3 Cl2 O2 107.6(4) 2 . ?
O3 Cl2 O2 107.6(4) 4 . ?
C1 N1 N2 123.3(2) . . ?
C1 N1 Cu1 130.4(2) . . ?
N2 N1 Cu1 104.20(14) . . ?
C3 N2 N1 119.4(2) 5 . ?
N1 C1 C2 118.8(2) . . ?
N1 C1 C6 121.9(2) . . ?
C2 C1 C6 119.3(2) . . ?
C2 C2 C1 118.6(3) 5 . ?
C2 C2 C3 119.0(3) 5 . ?
C1 C2 C3 122.4(2) . . ?
N2 C3 C2 120.8(2) 5 . ?
N2 C3 C4 119.4(2) 5 . ?
C2 C3 C4 119.8(2) . . ?
C3 C4 C5 112.5(2) . . ?
C8 C5 C7 110.4(3) . . ?
C8 C5 C4 110.5(2) . . ?
C7 C5 C4 107.9(2) . . ?
C8 C5 C6 109.9(2) . . ?
C7 C5 C6 108.4(2) . . ?
C4 C5 C6 109.8(2) . . ?
C1 C6 C5 112.0(2) . . ?

loop_
_geom_bond_atom_site_label_1
_geom_bond_atom_site_label_2
_geom_bond_distance
_geom_bond_site_symmetry_2
_geom_bond_publ_flag
Cu1 N1 1.989(2) . ?
Cu1 N1 1.989(2) 2 ?
Cu1 N1 1.989(2) 3 ?
Cu1 N1 1.989(2) 4 ?
Cl1 O1 1.433(3) 8_655 ?
Cl1 O1 1.433(3) 7_665 ?
Cl1 O1 1.433(3) . ?
Cl1 O1 1.433(3) 2_655 ?
Cl2 O3 1.393(6) 3 ?
Cl2 O3 1.393(6) . ?
Cl2 O3 1.393(6) 2 ?
Cl2 O3 1.393(6) 4 ?
Cl2 O2 1.455(8) . ?
N1 C1 1.320(3) . ?
N1 N2 1.378(3) . ?
N2 C3 1.312(3) 5 ?
C1 C2 1.421(3) . ?
C1 C6 1.492(4) . ?
C2 C2 1.378(5) 5 ?
C2 C3 1.422(3) . ?
C3 N2 1.312(3) 5 ?
C3 C4 1.499(4) . ?
C4 C5 1.547(4) . ?
C5 C8 1.529(4) . ?
C5 C7 1.533(4) . ?
C5 C6 1.548(4) . ?
